data_7019601
loop_
_publ_author_name
'Dey, Sandeep Kumar'
'Das, Gopal'

_publ_section_title
;
 Selective inclusion of PO(4)(3-) within persistent dimeric capsules of a
 tris(thiourea) receptor and evidence of cation/solvent sealed
 unimolecular capsules.
;
_journal_issue 29
_journal_name_full 'Dalton transactions (Cambridge, England : 2003)'
_journal_page_first 8960
_journal_page_last 8972
_journal_paper_doi 10.1039/c2dt30687e
_journal_volume 41
_journal_year 2012
_chemical_formula_moiety '2(C27 H30 N10 O6 S3), 3(C8 H20 N), O4 P'
_chemical_formula_sum 'C78 H120 N23 O16 P S6'
_chemical_formula_weight 1859.36
_chemical_name_systematic
;
?
;
_space_group_IT_number 159
_symmetry_cell_setting trigonal
_symmetry_space_group_name_Hall 'P 3 -2c'
_symmetry_space_group_name_H-M 'P 3 1 c'
_atom_sites_solution_hydrogens geom
_atom_sites_solution_primary direct
_atom_sites_solution_secondary difmap
_audit_creation_method SHELXL-97
_cell_angle_alpha 90.00
_cell_angle_beta 90.00
_cell_angle_gamma 120.00
_cell_formula_units_Z 2
_cell_length_a 19.957(3)
_cell_length_b 19.957(3)
_cell_length_c 14.7921(18)
_cell_measurement_reflns_used 9927
_cell_measurement_temperature 298(2)
_cell_measurement_theta_max 21.73
_cell_measurement_theta_min 2.35
_cell_volume 5102.1(12)
_computing_cell_refinement 'Bruker SMART'
_computing_data_collection 'Bruker SMART'
_computing_data_reduction 'Bruker SAINT'
_computing_molecular_graphics 'Bruker SHELXTL'
_computing_publication_material 'Mercury 2.3'
_computing_structure_refinement 'SHELXL-97 (Sheldrick, 1997)'
_computing_structure_solution 'SHELXS-97 (Sheldrick, 1990)'
_diffrn_ambient_temperature 298(2)
_diffrn_measured_fraction_theta_full 0.991
_diffrn_measured_fraction_theta_max 0.991
_diffrn_measurement_device_type 'CCD area detector'
_diffrn_measurement_method 'phi and omega scans'
_diffrn_radiation_monochromator graphite
_diffrn_radiation_source 'fine-focus sealed tube'
_diffrn_radiation_type MoK\a
_diffrn_radiation_wavelength 0.71073
_diffrn_reflns_av_R_equivalents 0.0315
_diffrn_reflns_av_sigmaI/netI 0.0220
_diffrn_reflns_limit_h_max 22
_diffrn_reflns_limit_h_min -23
_diffrn_reflns_limit_k_max 22
_diffrn_reflns_limit_k_min -23
_diffrn_reflns_limit_l_max 17
_diffrn_reflns_limit_l_min -17
_diffrn_reflns_number 57085
_diffrn_reflns_theta_full 24.78
_diffrn_reflns_theta_max 24.78
_diffrn_reflns_theta_min 1.18
_exptl_absorpt_coefficient_mu 0.217
_exptl_absorpt_correction_T_max 0.945
_exptl_absorpt_correction_T_min 0.913
_exptl_absorpt_correction_type multi-scan
_exptl_absorpt_process_details SADABS
_exptl_crystal_colour yellow
_exptl_crystal_density_diffrn 1.210
_exptl_crystal_density_method 'not measured'
_exptl_crystal_description block
_exptl_crystal_F_000 1976
_exptl_crystal_size_max 0.44
_exptl_crystal_size_mid 0.35
_exptl_crystal_size_min 0.26
_refine_diff_density_max 0.858
_refine_diff_density_min -0.471
_refine_diff_density_rms 0.191
_refine_ls_abs_structure_details 'Flack H D (1983), Acta Cryst. A39, 876-881'
_refine_ls_abs_structure_Flack -0.04(12)
_refine_ls_extinction_coef 0.015(2)
_refine_ls_extinction_expression Fc^*^=kFc[1+0.001xFc^2^\l^3^/sin(2\q)]^-1/4^
_refine_ls_extinction_method SHELXL
_refine_ls_goodness_of_fit_ref 1.011
_refine_ls_hydrogen_treatment none
_refine_ls_matrix_type full
_refine_ls_number_parameters 321
_refine_ls_number_reflns 2865
_refine_ls_number_restraints 5
_refine_ls_restrained_S_all 1.010
_refine_ls_R_factor_all 0.0958
_refine_ls_R_factor_gt 0.0796
_refine_ls_shift/su_max 0.019
_refine_ls_shift/su_mean 0.004
_refine_ls_structure_factor_coef Fsqd
_refine_ls_weighting_details 'calc w=1/[\s^2^(Fo^2^)+(0.2000P)^2^+0.0010P] where P=(Fo^2^+2Fc^2^)/3'
_refine_ls_weighting_scheme calc
_refine_ls_wR_factor_gt 0.2144
_refine_ls_wR_factor_ref 0.2391
_reflns_number_gt 2633
_reflns_number_total 2865
_reflns_threshold_expression >2sigma(I)
_cod_data_source_file c2dt30687e.txt
_cod_data_source_block phosphate
_cod_depositor_comments
;
The following automatic conversions were performed:

'_symmetry_cell_setting' value 'Trigonal' changed to 'trigonal'
according to /home/saulius/struct/CIF-dictionaries/cif_core.dic
dictionary named 'cif_core.dic' version 2.4.1 from 2010-06-29.

Automatic conversion script
Id: cif_fix_values 1891 2012-01-12 08:04:46Z andrius 
;
_cod_original_sg_symbol_H-M P3(1)c
_cod_database_code 7019601

loop_
_symmetry_equiv_pos_as_xyz
'x, y, z'
'-y, x-y, z'
'-x+y, -x, z'
'y, x, z+1/2'
'-x, -x+y, z+1/2'
'x-y, -y, z+1/2'

loop_
_atom_site_label
_atom_site_type_symbol
_atom_site_fract_x
_atom_site_fract_y
_atom_site_fract_z
_atom_site_U_iso_or_equiv
_atom_site_adp_type
_atom_site_occupancy
_atom_site_symmetry_multiplicity
_atom_site_calc_flag
_atom_site_refinement_flags
C13 C 0.41042(18) 0.1563(2) -0.0169(3) 0.0659(11) Uani 1 1 d G
C14 C 0.42232(19) 0.17935(19) -0.1069(3) 0.0802(14) Uani 1 1 d G
H14 H 0.4682 0.2230 -0.1243 0.096 Uiso 1 1 calc R
C15 C 0.3657(3) 0.1372(3) -0.1710(3) 0.106(2) Uani 1 1 d G
H15 H 0.3737 0.1527 -0.2312 0.127 Uiso 1 1 calc R
C16 C 0.2971(2) 0.0720(3) -0.1451(4) 0.110(3) Uani 1 1 d G
C17 C 0.28524(18) 0.0489(2) -0.0550(4) 0.109(2) Uani 1 1 d G
H17 H 0.2394 0.0053 -0.0377 0.131 Uiso 1 1 calc R
C18 C 0.3419(2) 0.0910(2) 0.0090(4) 0.099(2) Uani 1 1 d G
H18 H 0.3339 0.0756 0.0692 0.119 Uiso 1 1 calc R
S1 S 0.06614(8) 0.60807(9) 0.2167(3) 0.0766(4) Uani 1 1 d .
O1 O -0.1547(4) 0.2872(3) 0.5027(5) 0.143(2) Uani 1 1 d .
O2 O -0.0996(4) 0.3383(4) 0.6247(6) 0.138(2) Uani 1 1 d .
N1 N 0.3333 0.6667 0.1230(5) 0.0586(15) Uani 1 3 d S
N2 N 0.2156(2) 0.6639(2) 0.2500(3) 0.0584(9) Uani 1 1 d .
H2 H 0.2514 0.6665 0.2848 0.070 Uiso 1 1 d R
N3 N 0.1377(2) 0.5903(2) 0.3619(3) 0.0578(9) Uani 1 1 d .
H3 H 0.1788 0.6127 0.3945 0.069 Uiso 1 1 d R
N4 N -0.1028(3) 0.3397(3) 0.5445(6) 0.0956(17) Uani 1 1 d .
C1 C 0.2637(3) 0.6673(3) 0.0970(4) 0.0693(13) Uani 1 1 d .
H1A H 0.2218 0.6144 0.0901 0.083 Uiso 1 1 calc R
H1B H 0.2720 0.6929 0.0390 0.083 Uiso 1 1 calc R
C2 C 0.2403(3) 0.7086(3) 0.1664(4) 0.0664(12) Uani 1 1 d .
H2A H 0.2838 0.7597 0.1786 0.080 Uiso 1 1 calc R
H2B H 0.1983 0.7146 0.1425 0.080 Uiso 1 1 calc R
C3 C 0.1431(3) 0.6204(3) 0.2767(4) 0.0559(10) Uani 1 1 d .
C4 C 0.0738(2) 0.5280(3) 0.4019(4) 0.0540(9) Uani 1 1 d .
C5 C 0.0189(3) 0.4634(3) 0.3544(4) 0.0645(11) Uani 1 1 d .
H5 H 0.0216 0.4617 0.2918 0.077 Uiso 1 1 calc R
C6 C -0.0401(3) 0.4012(3) 0.4013(5) 0.0735(13) Uani 1 1 d .
H6 H -0.0773 0.3577 0.3706 0.088 Uiso 1 1 calc R
C7 C -0.0419(3) 0.4056(3) 0.4945(5) 0.0704(13) Uani 1 1 d .
C8 C 0.0114(3) 0.4677(3) 0.5419(4) 0.0668(12) Uani 1 1 d .
H8 H 0.0090 0.4687 0.6046 0.080 Uiso 1 1 calc R
C9 C 0.0687(3) 0.5288(3) 0.4954(4) 0.0590(10) Uani 1 1 d .
H9 H 0.1050 0.5720 0.5273 0.071 Uiso 1 1 calc R
S2 S 0.41212(11) 0.13998(14) 0.2049(3) 0.1086(7) Uani 1 1 d .
O3 O 0.1818(6) -0.0320(6) -0.1859(10) 0.224(5) Uani 1 1 d .
O4 O 0.2464(6) 0.0441(7) -0.2805(9) 0.198(5) Uani 1 1 d .
N5 N 0.6667 0.3333 0.2711(6) 0.0717(19) Uani 1 3 d S
N6 N 0.5561(2) 0.2075(2) 0.1441(4) 0.0645(10) Uani 1 1 d .
H6N H 0.5894 0.2325 0.1024 0.077 Uiso 1 1 d R
N7 N 0.4719(2) 0.1997(2) 0.0406(4) 0.0641(10) Uani 1 1 d .
H7N H 0.5076 0.2431 0.0194 0.077 Uiso 1 1 d R
N8 N 0.2394(5) 0.0253(5) -0.2073(8) 0.140(3) Uani 1 1 d .
C10 C 0.5996(4) 0.2588(4) 0.2980(4) 0.0804(15) Uani 1 1 d .
H10A H 0.5539 0.2641 0.3015 0.097 Uiso 1 1 calc R
H10B H 0.6087 0.2445 0.3575 0.097 Uiso 1 1 calc R
C11 C 0.5859(4) 0.1963(3) 0.2313(4) 0.0781(15) Uani 1 1 d .
H11A H 0.6341 0.1966 0.2208 0.094 Uiso 1 1 calc R
H11B H 0.5490 0.1463 0.2564 0.094 Uiso 1 1 calc R
C12 C 0.4840(3) 0.1836(3) 0.1263(4) 0.0643(12) Uani 1 1 d .
P1 P 0.3333 0.6667 0.4535(3) 0.0426(4) Uani 1 3 d S
O5 O 0.3333 0.6667 0.3500(4) 0.0493(11) Uani 1 3 d S
O6 O 0.33957(16) 0.59721(16) 0.4882(3) 0.0503(7) Uani 1 1 d .
N9 N 0.7342(3) 0.0407(3) 0.4520(4) 0.0825(12) Uiso 1 1 d .
C22 C 0.6474(7) -0.0647(7) 0.5665(7) 0.144(3) Uiso 1 1 d D
H22A H 0.6563 -0.0211 0.6026 0.215 Uiso 1 1 calc R
H22B H 0.6526 -0.1014 0.6035 0.215 Uiso 1 1 calc R
H22C H 0.5962 -0.0887 0.5415 0.215 Uiso 1 1 calc R
C19 C 0.7825(13) 0.0622(12) 0.3755(11) 0.226(8) Uiso 1 1 d D
H19A H 0.8348 0.0792 0.3961 0.271 Uiso 1 1 calc R
H19B H 0.7829 0.1065 0.3481 0.271 Uiso 1 1 calc R
C24 C 0.6679(9) 0.1132(8) 0.3922(12) 0.185(5) Uiso 1 1 d D
H24A H 0.6852 0.1490 0.4419 0.277 Uiso 1 1 calc R
H24B H 0.6179 0.1034 0.3727 0.277 Uiso 1 1 calc R
H24C H 0.7039 0.1349 0.3431 0.277 Uiso 1 1 calc R
C20 C 0.7631(13) 0.0022(12) 0.3028(11) 0.220(8) Uiso 1 1 d D
H20A H 0.7861 -0.0287 0.3174 0.329 Uiso 1 1 calc R
H20B H 0.7828 0.0275 0.2458 0.329 Uiso 1 1 calc R
H20C H 0.7079 -0.0304 0.2988 0.329 Uiso 1 1 calc R
C21 C 0.7059(10) -0.0380(10) 0.4908(9) 0.202(6) Uiso 1 1 d D
H21A H 0.7506 -0.0403 0.5126 0.243 Uiso 1 1 calc R
H21B H 0.6836 -0.0751 0.4419 0.243 Uiso 1 1 calc R
C25 C 0.7654(10) 0.1027(11) 0.5272(13) 0.204(6) Uiso 1 1 d D
H25A H 0.7854 0.1552 0.5054 0.245 Uiso 1 1 calc R
H25B H 0.7300 0.0914 0.5774 0.245 Uiso 1 1 calc R
C23 C 0.6624(10) 0.0383(8) 0.4221(12) 0.194(6) Uiso 1 1 d D
H23A H 0.6255 0.0175 0.4714 0.233 Uiso 1 1 calc R
H23B H 0.6411 0.0019 0.3724 0.233 Uiso 1 1 calc R
C26 C 0.827(2) 0.081(3) 0.544(4) 0.47(3) Uiso 1 1 d D
H26A H 0.8107 0.0311 0.5183 0.710 Uiso 1 1 calc R
H26B H 0.8346 0.0797 0.6078 0.710 Uiso 1 1 calc R
H26C H 0.8745 0.1188 0.5162 0.710 Uiso 1 1 calc R

loop_
_atom_site_aniso_label
_atom_site_aniso_U_11
_atom_site_aniso_U_22
_atom_site_aniso_U_33
_atom_site_aniso_U_23
_atom_site_aniso_U_13
_atom_site_aniso_U_12
C13 0.055(3) 0.056(3) 0.086(3) -0.001(2) -0.001(2) 0.027(2)
C14 0.064(3) 0.080(3) 0.093(4) -0.002(3) -0.009(3) 0.034(3)
C15 0.126(6) 0.101(5) 0.095(4) -0.010(4) -0.027(4) 0.059(5)
C16 0.068(4) 0.087(5) 0.160(8) -0.027(5) -0.029(4) 0.027(3)
C17 0.064(4) 0.095(5) 0.143(7) -0.011(4) -0.011(4) 0.021(3)
C18 0.075(4) 0.085(4) 0.130(6) 0.007(4) 0.000(3) 0.035(3)
S1 0.0647(8) 0.0991(10) 0.0667(7) 0.0095(6) -0.0132(5) 0.0415(7)
O1 0.105(4) 0.092(4) 0.166(6) 0.009(4) 0.023(4) -0.002(3)
O2 0.101(4) 0.143(5) 0.127(5) 0.055(4) 0.037(3) 0.029(3)
N1 0.068(2) 0.068(2) 0.040(3) 0.000 0.000 0.0340(12)
N2 0.057(2) 0.073(2) 0.0519(19) 0.0170(16) 0.0030(15) 0.0369(19)
N3 0.0454(17) 0.068(2) 0.0468(18) 0.0052(15) -0.0065(14) 0.0185(16)
N4 0.060(3) 0.086(4) 0.124(5) 0.034(3) 0.021(3) 0.023(3)
C1 0.079(3) 0.080(3) 0.043(2) 0.008(2) -0.005(2) 0.036(3)
C2 0.067(3) 0.069(3) 0.066(3) 0.023(2) 0.007(2) 0.036(2)
C3 0.060(3) 0.060(2) 0.049(2) 0.0027(17) -0.0001(18) 0.031(2)
C4 0.048(2) 0.061(2) 0.052(2) 0.0015(18) -0.0027(17) 0.0258(19)
C5 0.056(2) 0.067(3) 0.058(2) -0.001(2) -0.011(2) 0.021(2)
C6 0.052(3) 0.072(3) 0.092(4) -0.004(2) -0.020(2) 0.028(2)
C7 0.051(2) 0.069(3) 0.086(4) 0.019(3) 0.012(2) 0.026(2)
C8 0.062(3) 0.083(3) 0.061(3) 0.008(2) 0.012(2) 0.040(3)
C9 0.053(2) 0.066(3) 0.054(2) -0.0010(19) 0.0004(18) 0.027(2)
S2 0.0839(10) 0.1339(15) 0.0951(11) 0.0471(10) 0.0377(8) 0.0448(10)
O3 0.126(6) 0.160(8) 0.288(13) -0.040(8) -0.063(7) -0.004(6)
O4 0.173(8) 0.216(9) 0.168(8) -0.015(7) -0.088(6) 0.070(7)
N5 0.082(3) 0.082(3) 0.051(3) 0.000 0.000 0.0411(15)
N6 0.070(3) 0.064(2) 0.052(2) 0.0074(17) 0.0088(17) 0.027(2)
N7 0.052(2) 0.059(2) 0.074(2) 0.0078(18) 0.0079(17) 0.0222(18)
N8 0.123(6) 0.112(6) 0.152(8) 0.000(5) -0.046(5) 0.034(5)
C10 0.094(4) 0.087(4) 0.054(3) 0.014(2) 0.008(2) 0.040(3)
C11 0.088(4) 0.087(4) 0.057(3) 0.020(2) 0.007(2) 0.043(3)
C12 0.061(3) 0.058(3) 0.069(3) 0.013(2) 0.012(2) 0.027(2)
P1 0.0447(6) 0.0447(6) 0.0383(8) 0.000 0.000 0.0223(3)
O5 0.0543(17) 0.0543(17) 0.040(2) 0.000 0.000 0.0271(8)
O6 0.0574(16) 0.0487(15) 0.0469(14) 0.0028(12) 0.0023(11) 0.0281(13)

loop_
_atom_type_symbol
_atom_type_description
_atom_type_scat_dispersion_real
_atom_type_scat_dispersion_imag
_atom_type_scat_source
C C 0.0033 0.0016 'International Tables Vol C Tables 4.2.6.8 and 6.1.1.4'
H H 0.0000 0.0000 'International Tables Vol C Tables 4.2.6.8 and 6.1.1.4'
N N 0.0061 0.0033 'International Tables Vol C Tables 4.2.6.8 and 6.1.1.4'
O O 0.0106 0.0060 'International Tables Vol C Tables 4.2.6.8 and 6.1.1.4'
P P 0.1023 0.0942 'International Tables Vol C Tables 4.2.6.8 and 6.1.1.4'
S S 0.1246 0.1234 'International Tables Vol C Tables 4.2.6.8 and 6.1.1.4'

loop_
_geom_angle_atom_site_label_1
_geom_angle_atom_site_label_2
_geom_angle_atom_site_label_3
_geom_angle
_geom_angle_site_symmetry_1
_geom_angle_site_symmetry_3
N7 C13 C14 115.5(3) . .
N7 C13 C18 124.5(3) . .
C14 C13 C18 120.0 . .
C13 C14 C15 120.0 . .
C13 C14 H14 120.0 . .
C15 C14 H14 120.0 . .
C16 C15 C14 120.0 . .
C16 C15 H15 120.0 . .
C14 C15 H15 120.0 . .
C17 C16 C15 120.0 . .
C17 C16 N8 117.4(6) . .
C15 C16 N8 122.5(6) . .
C16 C17 C18 120.0 . .
C16 C17 H17 120.0 . .
C18 C17 H17 120.0 . .
C17 C18 C13 120.0 . .
C17 C18 H18 120.0 . .
C13 C18 H18 120.0 . .
C1 N1 C1 113.2(2) . 3_565
C1 N1 C1 113.2(2) . 2_665
C1 N1 C1 113.2(2) 3_565 2_665
C3 N2 C2 125.3(4) . .
C3 N2 H2 117.6 . .
C2 N2 H2 117.0 . .
C3 N3 C4 128.0(4) . .
C3 N3 H3 116.1 . .
C4 N3 H3 115.9 . .
O2 N4 O1 121.4(6) . .
O2 N4 C7 119.6(6) . .
O1 N4 C7 119.0(7) . .
N1 C1 C2 112.4(4) . .
N1 C1 H1A 109.1 . .
C2 C1 H1A 109.1 . .
N1 C1 H1B 109.2 . .
C2 C1 H1B 109.2 . .
H1A C1 H1B 107.9 . .
N2 C2 C1 109.9(4) . .
N2 C2 H2A 109.7 . .
C1 C2 H2A 109.6 . .
N2 C2 H2B 109.7 . .
C1 C2 H2B 109.7 . .
H2A C2 H2B 108.2 . .
N2 C3 N3 112.4(4) . .
N2 C3 S1 124.0(3) . .
N3 C3 S1 123.5(3) . .
C9 C4 N3 116.9(4) . .
C9 C4 C5 119.0(4) . .
N3 C4 C5 123.9(4) . .
C4 C5 C6 119.7(5) . .
C4 C5 H5 120.1 . .
C6 C5 H5 120.1 . .
C7 C6 C5 118.4(5) . .
C7 C6 H6 120.8 . .
C5 C6 H6 120.8 . .
C8 C7 C6 122.7(5) . .
C8 C7 N4 118.6(6) . .
C6 C7 N4 118.7(6) . .
C7 C8 C9 118.6(5) . .
C7 C8 H8 120.6 . .
C9 C8 H8 120.7 . .
C8 C9 C4 121.5(4) . .
C8 C9 H9 119.2 . .
C4 C9 H9 119.3 . .
C10 N5 C10 113.0(3) 2_655 .
C10 N5 C10 113.0(3) 2_655 3_665
C10 N5 C10 113.0(3) . 3_665
C12 N6 C11 125.2(4) . .
C12 N6 H6N 117.5 . .
C11 N6 H6N 117.2 . .
C12 N7 C13 129.2(4) . .
C12 N7 H7N 115.0 . .
C13 N7 H7N 115.8 . .
O4 N8 O3 118.2(11) . .
O4 N8 C16 118.9(9) . .
O3 N8 C16 122.8(11) . .
N5 C10 C11 110.8(5) . .
N5 C10 H10A 109.5 . .
C11 C10 H10A 109.5 . .
N5 C10 H10B 109.5 . .
C11 C10 H10B 109.5 . .
H10A C10 H10B 108.1 . .
N6 C11 C10 111.4(5) . .
N6 C11 H11A 109.3 . .
C10 C11 H11A 109.4 . .
N6 C11 H11B 109.4 . .
C10 C11 H11B 109.3 . .
H11A C11 H11B 108.0 . .
N6 C12 N7 113.5(4) . .
N6 C12 S2 122.9(4) . .
N7 C12 S2 123.5(4) . .
O5 P1 O6 109.45(11) . 3_565
O5 P1 O6 109.45(12) . 2_665
O6 P1 O6 109.49(11) 3_565 2_665
O5 P1 O6 109.45(11) . .
O6 P1 O6 109.49(12) 3_565 .
O6 P1 O6 109.49(11) 2_665 .
C19 N9 C23 105.9(11) . .
C19 N9 C21 118.2(11) . .
C23 N9 C21 103.3(10) . .
C19 N9 C25 113.2(11) . .
C23 N9 C25 103.7(10) . .
C21 N9 C25 110.8(10) . .
C21 C22 H22A 109.3 . .
C21 C22 H22B 109.5 . .
H22A C22 H22B 109.5 . .
C21 C22 H22C 109.6 . .
H22A C22 H22C 109.5 . .
H22B C22 H22C 109.5 . .
N9 C19 C20 117.8(16) . .
N9 C19 H19A 107.8 . .
C20 C19 H19A 107.9 . .
N9 C19 H19B 107.8 . .
C20 C19 H19B 107.9 . .
H19A C19 H19B 107.2 . .
C23 C24 H24A 109.6 . .
C23 C24 H24B 109.4 . .
H24A C24 H24B 109.5 . .
C23 C24 H24C 109.5 . .
H24A C24 H24C 109.5 . .
H24B C24 H24C 109.5 . .
C19 C20 H20A 109.0 . .
C19 C20 H20B 109.0 . .
H20A C20 H20B 110.0 . .
C19 C20 H20C 109.0 . .
H20A C20 H20C 108.1 . .
H20B C20 H20C 108.1 . .
N9 C21 C22 118.4(12) . .
N9 C21 H21A 108.0 . .
C22 C21 H21A 107.8 . .
N9 C21 H21B 107.5 . .
C22 C21 H21B 107.6 . .
H21A C21 H21B 107.1 . .
C26 C25 N9 87(2) . .
C26 C25 H25A 115.0 . .
N9 C25 H25A 114.3 . .
C26 C25 H25B 113.2 . .
N9 C25 H25B 114.1 . .
H25A C25 H25B 111.3 . .
N9 C23 C24 117.9(12) . .
N9 C23 H23A 107.8 . .
C24 C23 H23A 107.8 . .
N9 C23 H23B 107.8 . .
C24 C23 H23B 107.9 . .
H23A C23 H23B 107.2 . .
C25 C26 H26A 109.0 . .
C25 C26 H26B 109.0 . .
H26A C26 H26B 109.0 . .
C25 C26 H26C 108.9 . .
H26A C26 H26C 110.0 . .
H26B C26 H26C 109.1 . .

loop_
_geom_bond_atom_site_label_1
_geom_bond_atom_site_label_2
_geom_bond_distance
_geom_bond_site_symmetry_2
C13 N7 1.385(5) .
C13 C14 1.3900 .
C13 C18 1.3900 .
C14 C15 1.3900 .
C14 H14 0.9300 .
C15 C16 1.3900 .
C15 H15 0.9300 .
C16 C17 1.3900 .
C16 N8 1.403(9) .
C17 C18 1.3900 .
C17 H17 0.9300 .
C18 H18 0.9300 .
S1 C3 1.682(5) .
O1 N4 1.211(9) .
O2 N4 1.190(9) .
N1 C1 1.447(6) .
N1 C1 1.447(6) 3_565
N1 C1 1.447(6) 2_665
N2 C3 1.321(6) .
N2 C2 1.458(6) .
N2 H2 0.8600 .
N3 C3 1.378(6) .
N3 C4 1.392(6) .
N3 H3 0.8600 .
N4 C7 1.467(7) .
C1 C2 1.529(8) .
C1 H1A 0.9700 .
C1 H1B 0.9700 .
C2 H2A 0.9700 .
C2 H2B 0.9700 .
C4 C9 1.388(6) .
C4 C5 1.394(7) .
C5 C6 1.395(8) .
C5 H5 0.9300 .
C6 C7 1.383(9) .
C6 H6 0.9300 .
C7 C8 1.356(8) .
C8 C9 1.369(7) .
C8 H8 0.9300 .
C9 H9 0.9300 .
S2 C12 1.709(5) .
O3 N8 1.189(12) .
O4 N8 1.132(13) .
N5 C10 1.474(6) 2_655
N5 C10 1.474(6) .
N5 C10 1.474(6) 3_665
N6 C12 1.296(7) .
N6 C11 1.484(7) .
N6 H6N 0.8603 .
N7 C12 1.359(7) .
N7 H7N 0.8598 .
C10 C11 1.505(9) .
C10 H10A 0.9700 .
C10 H10B 0.9700 .
C11 H11A 0.9700 .
C11 H11B 0.9700 .
P1 O5 1.532(5) .
P1 O6 1.540(3) 3_565
P1 O6 1.540(3) 2_665
P1 O6 1.540(3) .
N9 C19 1.407(19) .
N9 C23 1.478(17) .
N9 C21 1.492(17) .
N9 C25 1.546(19) .
C22 C21 1.5100(10) .
C22 H22A 0.9600 .
C22 H22B 0.9600 .
C22 H22C 0.9600 .
C19 C20 1.5096(10) .
C19 H19A 0.9700 .
C19 H19B 0.9700 .
C24 C23 1.5099(11) .
C24 H24A 0.9601 .
C24 H24B 0.9601 .
C24 H24C 0.9601 .
C20 H20A 0.9600 .
C20 H20B 0.9600 .
C20 H20C 0.9600 .
C21 H21A 0.9700 .
C21 H21B 0.9700 .
C25 C26 1.5103(16) .
C25 H25A 0.9700 .
C25 H25B 0.9700 .
C23 H23A 0.9700 .
C23 H23B 0.9700 .
C26 H26A 0.9649 .
C26 H26B 0.9648 .
C26 H26C 0.9641 .
